data_1519366
loop_
_publ_author_name
'Cui, Yu'
'Gu, Weikai'
'Wang, Yaorong'
'Zhao, Bei'
'Yao, Yingming'
'Shen, Qi'

_publ_section_title
;
 Synthesis and characterization of rare-earth metal complexes supported by
 a new pentadentate Schiff base and their application in heteroselective
 polymerization of rac-lactide
;
_journal_issue 6
_journal_name_full 'Catal. Sci. Technol.'
_journal_page_first 3302
_journal_paper_doi 10.1039/C5CY00322A
_journal_volume 5
_journal_year 2015
_chemical_formula_moiety 'C48 H68 N3 O3 Si2 Y, C4H8O'
_chemical_formula_sum 'C52 H76 N3 O4 Si2 Y'
_chemical_formula_weight 952.25
_chemical_name_systematic 'complex 7'
_chemical_properties_physical 'Air-sensitive, Moisture-sensitive, Oxygen-sensitive'
_space_group_IT_number 14
_space_group_name_Hall '-P 2yn'
_symmetry_cell_setting monoclinic
_symmetry_space_group_name_Hall '-P 2yn'
_symmetry_space_group_name_H-M 'P 1 21/n 1'
_atom_sites_solution_hydrogens geom
_atom_sites_solution_primary direct
_atom_sites_solution_secondary difmap
_audit_creation_method SHELXL-97
_audit_update_record
;
2015-03-03 deposited with the CCDC.
2015-04-13 downloaded from the CCDC.
;
_cell_angle_alpha 90.00
_cell_angle_beta 98.333(3)
_cell_angle_gamma 90.00
_cell_formula_units_Z 4
_cell_length_a 17.6572(6)
_cell_length_b 14.6349(5)
_cell_length_c 20.3043(7)
_cell_measurement_reflns_used 7754
_cell_measurement_temperature 223(2)
_cell_measurement_theta_max 27.1730
_cell_measurement_theta_min 3.0840
_cell_volume 5191.5(3)
_computing_cell_refinement
;
CrysAlisPro, Agilent Technologies,
Version 1.171.36.32 (release 02-08-2013 CrysAlis171 .NET)
(compiled Aug  2 2013,16:46:58)
;
_computing_data_collection
;
CrysAlisPro, Agilent Technologies,
Version 1.171.36.32 (release 02-08-2013 CrysAlis171 .NET)
(compiled Aug  2 2013,16:46:58)
;
_computing_data_reduction
;
CrysAlisPro, Agilent Technologies,
Version 1.171.36.32 (release 02-08-2013 CrysAlis171 .NET)
(compiled Aug  2 2013,16:46:58)
;
_computing_publication_material 'Olex2 (Dolomanov et al., 2009)'
_computing_structure_refinement 'SHELXL-97 (Sheldrick, 1997)'
_computing_structure_solution 'SHELXS-97 (Sheldrick, 1990)'
_diffrn_ambient_temperature 223(2)
_diffrn_detector_area_resol_mean 10.4471
_diffrn_measured_fraction_theta_full 0.999
_diffrn_measured_fraction_theta_max 0.999
_diffrn_measurement_device_type 'Xcalibur, Atlas, Gemini'
_diffrn_measurement_method '\w scans'
_diffrn_radiation_monochromator graphite
_diffrn_radiation_source 'fine-focus sealed tube'
_diffrn_radiation_type MoK\a
_diffrn_radiation_wavelength 0.71073
_diffrn_reflns_av_R_equivalents 0.0714
_diffrn_reflns_av_sigmaI/netI 0.0875
_diffrn_reflns_limit_h_max 22
_diffrn_reflns_limit_h_min -22
_diffrn_reflns_limit_k_max 18
_diffrn_reflns_limit_k_min -17
_diffrn_reflns_limit_l_max 25
_diffrn_reflns_limit_l_min -25
_diffrn_reflns_number 37436
_diffrn_reflns_theta_full 26.37
_diffrn_reflns_theta_max 26.37
_diffrn_reflns_theta_min 2.78
_exptl_absorpt_coefficient_mu 1.214
_exptl_absorpt_correction_T_max 1.00000
_exptl_absorpt_correction_T_min 0.60283
_exptl_absorpt_correction_type multi-scan
_exptl_absorpt_process_details
;
CrysAlisPro, Agilent Technologies,
Version 1.171.36.32 (release 02-08-2013 CrysAlis171 .NET)
(compiled Aug  2 2013,16:46:58)
Empirical absorption correction using spherical harmonics,
 implemented in SCALE3 ABSPACK scaling algorithm.
;
_exptl_crystal_colour 'clear light yellow'
_exptl_crystal_density_diffrn 1.218
_exptl_crystal_density_method 'not measured'
_exptl_crystal_description block
_exptl_crystal_F_000 2032
_exptl_crystal_size_max 0.4
_exptl_crystal_size_mid 0.3
_exptl_crystal_size_min 0.2
_refine_diff_density_max 0.334
_refine_diff_density_min -0.390
_refine_diff_density_rms 0.063
_refine_ls_extinction_method none
_refine_ls_goodness_of_fit_ref 0.976
_refine_ls_hydrogen_treatment constr
_refine_ls_matrix_type full
_refine_ls_number_parameters 577
_refine_ls_number_reflns 10607
_refine_ls_number_restraints 0
_refine_ls_restrained_S_all 0.976
_refine_ls_R_factor_all 0.0815
_refine_ls_R_factor_gt 0.0460
_refine_ls_shift/su_max 0.002
_refine_ls_shift/su_mean 0.000
_refine_ls_structure_factor_coef Fsqd
_refine_ls_weighting_details 'calc w=1/[\s^2^(Fo^2^)+(0.0297P)^2^+0.0000P] where P=(Fo^2^+2Fc^2^)/3'
_refine_ls_weighting_scheme calc
_refine_ls_wR_factor_gt 0.0783
_refine_ls_wR_factor_ref 0.0878
_reflns_number_gt 7441
_reflns_number_total 10607
_reflns_threshold_expression >2sigma(I)
_cod_data_source_file c5cy00322a2.cif
_cod_data_source_block g140725b
_cod_depositor_comments 'Adding full bibliography for 1519361--1519366.cif.'
_cod_database_code 1519366
_audit_block_doi 10.5517/cc149j43

loop_
_symmetry_equiv_pos_as_xyz
'x, y, z'
'-x+1/2, y+1/2, -z+1/2'
'-x, -y, -z'
'x-1/2, -y-1/2, z-1/2'

loop_
_atom_site_label
_atom_site_type_symbol
_atom_site_fract_x
_atom_site_fract_y
_atom_site_fract_z
_atom_site_U_iso_or_equiv
_atom_site_adp_type
_atom_site_occupancy
_atom_site_symmetry_multiplicity
_atom_site_calc_flag
_atom_site_refinement_flags
Y1 Y 0.757546(13) 0.289577(17) 0.563833(12) 0.01852(7) Uani 1 1 d .
N1 N 0.84383(11) 0.16121(14) 0.59913(10) 0.0203(5) Uani 1 1 d .
N2 N 0.74982(11) 0.37827(14) 0.66798(10) 0.0213(5) Uani 1 1 d .
N3 N 0.75398(11) 0.41869(15) 0.50380(10) 0.0243(5) Uani 1 1 d .
O1 O 0.88623(9) 0.32387(12) 0.64582(8) 0.0249(4) Uani 1 1 d .
O2 O 0.74348(9) 0.19040(12) 0.48370(8) 0.0240(4) Uani 1 1 d .
O3 O 0.65042(9) 0.25770(12) 0.59537(8) 0.0244(4) Uani 1 1 d .
Si1 Si 0.83474(4) 0.43891(6) 0.46832(4) 0.0330(2) Uani 1 1 d .
Si2 Si 0.67359(4) 0.48543(6) 0.48497(4) 0.0305(2) Uani 1 1 d .
C1 C 0.90158(13) 0.25137(19) 0.69179(13) 0.0230(6) Uani 1 1 d .
C2 C 0.88062(13) 0.16591(19) 0.66618(12) 0.0212(6) Uani 1 1 d .
C3 C 0.89332(14) 0.0910(2) 0.70797(13) 0.0284(6) Uani 1 1 d .
H3 H 0.8782 0.0333 0.6921 0.034 Uiso 1 1 calc R
C4 C 0.92820(15) 0.1010(2) 0.77304(14) 0.0354(7) Uani 1 1 d .
H4 H 0.9370 0.0501 0.8006 0.043 Uiso 1 1 calc R
C5 C 0.94983(15) 0.1866(2) 0.79691(14) 0.0369(7) Uani 1 1 d .
H5 H 0.9735 0.1935 0.8406 0.044 Uiso 1 1 calc R
C6 C 0.93648(14) 0.2625(2) 0.75628(13) 0.0297(7) Uani 1 1 d .
H6 H 0.9510 0.3204 0.7724 0.036 Uiso 1 1 calc R
C7 C 0.88288(14) 0.41183(18) 0.67332(13) 0.0251(6) Uani 1 1 d .
C8 C 0.94694(15) 0.4655(2) 0.68684(15) 0.0367(7) Uani 1 1 d .
H8 H 0.9942 0.4447 0.6780 0.044 Uiso 1 1 calc R
C9 C 0.93961(17) 0.5510(2) 0.71376(16) 0.0459(8) Uani 1 1 d .
H9 H 0.9827 0.5877 0.7243 0.055 Uiso 1 1 calc R
C10 C 0.86902(17) 0.5826(2) 0.72524(15) 0.0420(8) Uani 1 1 d .
H10 H 0.8647 0.6406 0.7430 0.050 Uiso 1 1 calc R
C11 C 0.80460(16) 0.52805(19) 0.71031(14) 0.0317(7) Uani 1 1 d .
H11 H 0.7569 0.5502 0.7169 0.038 Uiso 1 1 calc R
C12 C 0.81104(14) 0.44059(18) 0.68556(12) 0.0227(6) Uani 1 1 d .
C13 C 0.76929(13) 0.11496(18) 0.45976(12) 0.0216(6) Uani 1 1 d .
C14 C 0.73928(13) 0.07891(18) 0.39582(12) 0.0200(6) Uani 1 1 d .
C15 C 0.76990(14) -0.00152(18) 0.37587(13) 0.0243(6) Uani 1 1 d .
H15 H 0.7498 -0.0243 0.3342 0.029 Uiso 1 1 calc R
C16 C 0.82892(14) -0.05193(18) 0.41313(13) 0.0247(6) Uani 1 1 d .
C17 C 0.85785(14) -0.01613(18) 0.47406(13) 0.0251(6) Uani 1 1 d .
H17 H 0.8974 -0.0469 0.5003 0.030 Uiso 1 1 calc R
C18 C 0.82991(13) 0.06542(18) 0.49828(12) 0.0218(6) Uani 1 1 d .
C19 C 0.86136(13) 0.09158(18) 0.56444(12) 0.0233(6) Uani 1 1 d .
H19 H 0.8996 0.0536 0.5856 0.028 Uiso 1 1 calc R
C20 C 0.67329(14) 0.1288(2) 0.35180(12) 0.0270(6) Uani 1 1 d .
C21 C 0.64986(16) 0.0805(2) 0.28545(14) 0.0436(8) Uani 1 1 d .
H21A H 0.6088 0.1135 0.2597 0.065 Uiso 1 1 calc R
H21B H 0.6331 0.0196 0.2934 0.065 Uiso 1 1 calc R
H21C H 0.6928 0.0779 0.2615 0.065 Uiso 1 1 calc R
C22 C 0.69719(16) 0.2265(2) 0.33688(14) 0.0384(8) Uani 1 1 d .
H22A H 0.7383 0.2245 0.3107 0.058 Uiso 1 1 calc R
H22B H 0.7139 0.2578 0.3779 0.058 Uiso 1 1 calc R
H22C H 0.6544 0.2582 0.3127 0.058 Uiso 1 1 calc R
C23 C 0.60363(14) 0.1314(2) 0.38906(14) 0.0378(8) Uani 1 1 d .
H23A H 0.6174 0.1612 0.4312 0.057 Uiso 1 1 calc R
H23B H 0.5872 0.0701 0.3962 0.057 Uiso 1 1 calc R
H23C H 0.5628 0.1644 0.3631 0.057 Uiso 1 1 calc R
C24 C 0.85686(15) -0.14204(19) 0.38630(14) 0.0315(7) Uani 1 1 d .
C25 C 0.78994(19) -0.2083(2) 0.3723(2) 0.0625(11) Uani 1 1 d .
H25A H 0.7512 -0.1824 0.3396 0.094 Uiso 1 1 calc R
H25B H 0.7690 -0.2195 0.4126 0.094 Uiso 1 1 calc R
H25C H 0.8075 -0.2649 0.3559 0.094 Uiso 1 1 calc R
C26 C 0.88917(18) -0.1252(2) 0.32123(16) 0.0516(9) Uani 1 1 d .
H26A H 0.8501 -0.0991 0.2889 0.077 Uiso 1 1 calc R
H26B H 0.9059 -0.1821 0.3047 0.077 Uiso 1 1 calc R
H26C H 0.9317 -0.0839 0.3293 0.077 Uiso 1 1 calc R
C27 C 0.9201(2) -0.1870(2) 0.43513(18) 0.0655(11) Uani 1 1 d .
H27A H 0.9361 -0.2425 0.4161 0.098 Uiso 1 1 calc R
H27B H 0.9010 -0.2005 0.4760 0.098 Uiso 1 1 calc R
H27C H 0.9629 -0.1461 0.4439 0.098 Uiso 1 1 calc R
C28 C 0.60319(13) 0.27226(17) 0.63948(12) 0.0207(6) Uani 1 1 d .
C29 C 0.52810(13) 0.23352(17) 0.63092(12) 0.0217(6) Uani 1 1 d .
C30 C 0.48214(14) 0.25290(18) 0.67883(13) 0.0262(6) Uani 1 1 d .
H30 H 0.4330 0.2285 0.6728 0.031 Uiso 1 1 calc R
C31 C 0.50380(14) 0.30655(18) 0.73600(13) 0.0248(6) Uani 1 1 d .
C32 C 0.57608(14) 0.34201(18) 0.74348(13) 0.0249(6) Uani 1 1 d .
H32 H 0.5932 0.3767 0.7811 0.030 Uiso 1 1 calc R
C33 C 0.62581(13) 0.32736(18) 0.69556(12) 0.0217(6) Uani 1 1 d .
C34 C 0.69676(14) 0.37712(18) 0.70630(12) 0.0235(6) Uani 1 1 d .
H34 H 0.7057 0.4123 0.7448 0.028 Uiso 1 1 calc R
C35 C 0.49974(14) 0.17423(19) 0.57024(13) 0.0278(7) Uani 1 1 d .
C36 C 0.55276(16) 0.0916(2) 0.56846(16) 0.0404(8) Uani 1 1 d .
H36A H 0.6034 0.1124 0.5642 0.061 Uiso 1 1 calc R
H36B H 0.5339 0.0536 0.5312 0.061 Uiso 1 1 calc R
H36C H 0.5542 0.0573 0.6089 0.061 Uiso 1 1 calc R
C37 C 0.49766(15) 0.2323(2) 0.50717(14) 0.0380(8) Uani 1 1 d .
H37A H 0.5479 0.2561 0.5047 0.057 Uiso 1 1 calc R
H37B H 0.4625 0.2821 0.5086 0.057 Uiso 1 1 calc R
H37C H 0.4813 0.1953 0.4687 0.057 Uiso 1 1 calc R
C38 C 0.41839(15) 0.1373(2) 0.57174(15) 0.0433(8) Uani 1 1 d .
H38A H 0.4040 0.0981 0.5341 0.065 Uiso 1 1 calc R
H38B H 0.3831 0.1874 0.5701 0.065 Uiso 1 1 calc R
H38C H 0.4173 0.1032 0.6120 0.065 Uiso 1 1 calc R
C39 C 0.44602(15) 0.3257(2) 0.78398(14) 0.0310(7) Uani 1 1 d .
C40 C 0.38051(16) 0.3825(2) 0.74696(15) 0.0470(9) Uani 1 1 d .
H40A H 0.4007 0.4377 0.7308 0.071 Uiso 1 1 calc R
H40B H 0.3448 0.3975 0.7767 0.071 Uiso 1 1 calc R
H40C H 0.3549 0.3479 0.7101 0.071 Uiso 1 1 calc R
C41 C 0.41384(18) 0.2363(2) 0.80730(17) 0.0498(9) Uani 1 1 d .
H41A H 0.3893 0.2029 0.7694 0.075 Uiso 1 1 calc R
H41B H 0.3773 0.2496 0.8367 0.075 Uiso 1 1 calc R
H41C H 0.4548 0.2004 0.8304 0.075 Uiso 1 1 calc R
C42 C 0.48228(17) 0.3786(2) 0.84547(15) 0.0501(9) Uani 1 1 d .
H42A H 0.5236 0.3436 0.8689 0.075 Uiso 1 1 calc R
H42B H 0.4445 0.3896 0.8741 0.075 Uiso 1 1 calc R
H42C H 0.5015 0.4360 0.8320 0.075 Uiso 1 1 calc R
C43 C 0.90007(15) 0.3374(2) 0.48403(15) 0.0414(8) Uani 1 1 d .
H43A H 0.9167 0.3314 0.5310 0.062 Uiso 1 1 calc R
H43B H 0.9437 0.3458 0.4615 0.062 Uiso 1 1 calc R
H43C H 0.8731 0.2832 0.4677 0.062 Uiso 1 1 calc R
C44 C 0.81674(18) 0.4560(2) 0.37604(14) 0.0499(9) Uani 1 1 d .
H44A H 0.7878 0.4054 0.3556 0.075 Uiso 1 1 calc R
H44B H 0.8647 0.4598 0.3592 0.075 Uiso 1 1 calc R
H44C H 0.7885 0.5116 0.3660 0.075 Uiso 1 1 calc R
C45 C 0.89015(18) 0.5407(2) 0.50397(18) 0.0593(10) Uani 1 1 d .
H45A H 0.8604 0.5950 0.4932 0.089 Uiso 1 1 calc R
H45B H 0.9371 0.5450 0.4855 0.089 Uiso 1 1 calc R
H45C H 0.9014 0.5345 0.5515 0.089 Uiso 1 1 calc R
C46 C 0.69382(19) 0.6060(2) 0.46284(18) 0.0572(10) Uani 1 1 d .
H46A H 0.7245 0.6349 0.4999 0.086 Uiso 1 1 calc R
H46B H 0.6465 0.6386 0.4521 0.086 Uiso 1 1 calc R
H46C H 0.7209 0.6065 0.4251 0.086 Uiso 1 1 calc R
C47 C 0.61791(17) 0.4946(2) 0.55633(15) 0.0488(9) Uani 1 1 d .
H47A H 0.6007 0.4350 0.5673 0.073 Uiso 1 1 calc R
H47B H 0.5745 0.5337 0.5442 0.073 Uiso 1 1 calc R
H47C H 0.6499 0.5198 0.5942 0.073 Uiso 1 1 calc R
C48 C 0.60694(17) 0.4379(3) 0.41307(15) 0.0543(10) Uani 1 1 d .
H48A H 0.6320 0.4372 0.3742 0.081 Uiso 1 1 calc R
H48B H 0.5620 0.4755 0.4049 0.081 Uiso 1 1 calc R
H48C H 0.5926 0.3768 0.4233 0.081 Uiso 1 1 calc R
O4 O 0.79703(12) 0.90791(17) 0.62101(11) 0.0536(6) Uani 1 1 d .
C50 C 0.72339(17) 0.9506(3) 0.60752(18) 0.0602(10) Uani 1 1 d .
H50A H 0.7113 0.9658 0.5607 0.072 Uiso 1 1 calc R
H50B H 0.7221 1.0060 0.6335 0.072 Uiso 1 1 calc R
C51 C 0.66743(19) 0.8811(3) 0.62704(17) 0.0601(11) Uani 1 1 d .
H51A H 0.6576 0.8914 0.6722 0.072 Uiso 1 1 calc R
H51B H 0.6194 0.8835 0.5972 0.072 Uiso 1 1 calc R
C52 C 0.7070(2) 0.7905(3) 0.6214(2) 0.0819(13) Uani 1 1 d .
H52A H 0.6783 0.7527 0.5872 0.098 Uiso 1 1 calc R
H52B H 0.7128 0.7578 0.6634 0.098 Uiso 1 1 calc R
C53 C 0.7843(2) 0.8157(3) 0.6027(2) 0.0753(13) Uani 1 1 d .
H53A H 0.8240 0.7773 0.6263 0.090 Uiso 1 1 calc R
H53B H 0.7843 0.8081 0.5553 0.090 Uiso 1 1 calc R

loop_
_atom_site_aniso_label
_atom_site_aniso_U_11
_atom_site_aniso_U_22
_atom_site_aniso_U_33
_atom_site_aniso_U_23
_atom_site_aniso_U_13
_atom_site_aniso_U_12
Y1 0.01887(13) 0.01772(14) 0.01869(13) -0.00066(12) 0.00176(9) 0.00023(11)
N1 0.0213(11) 0.0201(13) 0.0181(12) 0.0011(10) -0.0012(9) -0.0018(9)
N2 0.0227(11) 0.0176(12) 0.0232(12) -0.0011(10) 0.0022(9) -0.0012(9)
N3 0.0273(12) 0.0220(13) 0.0238(12) 0.0019(11) 0.0041(9) -0.0002(10)
O1 0.0265(10) 0.0206(10) 0.0262(10) -0.0021(9) -0.0006(8) -0.0019(8)
O2 0.0267(9) 0.0224(11) 0.0218(10) -0.0027(9) -0.0005(7) 0.0058(8)
O3 0.0224(9) 0.0268(11) 0.0248(10) -0.0089(9) 0.0064(8) -0.0046(8)
Si1 0.0324(4) 0.0322(5) 0.0362(5) 0.0075(4) 0.0112(4) -0.0008(4)
Si2 0.0342(4) 0.0260(5) 0.0319(5) 0.0073(4) 0.0071(4) 0.0057(4)
C1 0.0181(13) 0.0247(15) 0.0255(16) 0.0030(13) 0.0005(11) 0.0022(11)
C2 0.0177(13) 0.0250(16) 0.0198(14) -0.0017(13) -0.0010(10) 0.0012(11)
C3 0.0358(16) 0.0253(17) 0.0226(16) -0.0010(14) -0.0004(12) 0.0006(13)
C4 0.0415(17) 0.0351(19) 0.0274(17) 0.0048(15) -0.0028(13) 0.0067(14)
C5 0.0400(17) 0.044(2) 0.0226(16) -0.0019(15) -0.0096(12) 0.0037(15)
C6 0.0303(15) 0.0286(17) 0.0275(16) -0.0046(14) -0.0053(12) 0.0009(13)
C7 0.0294(15) 0.0190(15) 0.0254(15) -0.0006(13) -0.0009(12) -0.0034(12)
C8 0.0263(16) 0.0357(19) 0.0462(19) -0.0007(16) -0.0017(13) -0.0098(14)
C9 0.0430(19) 0.034(2) 0.058(2) -0.0094(18) -0.0027(16) -0.0214(16)
C10 0.056(2) 0.0219(17) 0.046(2) -0.0098(16) 0.0001(16) -0.0107(15)
C11 0.0367(16) 0.0244(17) 0.0334(17) -0.0061(14) 0.0030(13) -0.0029(13)
C12 0.0269(15) 0.0210(15) 0.0184(14) 0.0017(12) -0.0026(11) -0.0031(12)
C13 0.0213(14) 0.0215(15) 0.0228(15) -0.0006(13) 0.0060(11) -0.0018(11)
C14 0.0202(13) 0.0236(15) 0.0161(14) -0.0010(12) 0.0021(10) -0.0001(11)
C15 0.0282(14) 0.0248(16) 0.0199(15) -0.0052(13) 0.0033(11) -0.0038(12)
C16 0.0278(15) 0.0219(15) 0.0262(16) -0.0016(13) 0.0096(12) 0.0002(12)
C17 0.0265(14) 0.0231(16) 0.0252(15) 0.0011(13) 0.0024(12) 0.0043(12)
C18 0.0239(14) 0.0227(16) 0.0192(14) -0.0010(12) 0.0047(11) -0.0006(11)
C19 0.0225(14) 0.0222(16) 0.0238(15) 0.0044(13) -0.0007(11) 0.0037(12)
C20 0.0270(15) 0.0349(18) 0.0174(14) -0.0045(13) -0.0024(11) 0.0031(13)
C21 0.0427(18) 0.058(2) 0.0256(17) -0.0103(16) -0.0089(13) 0.0114(16)
C22 0.0440(18) 0.043(2) 0.0261(16) 0.0056(15) -0.0022(13) 0.0076(15)
C23 0.0263(15) 0.048(2) 0.0375(17) -0.0037(16) 0.0002(13) 0.0051(14)
C24 0.0368(16) 0.0224(16) 0.0373(17) -0.0057(14) 0.0125(13) 0.0019(13)
C25 0.063(2) 0.031(2) 0.098(3) -0.021(2) 0.030(2) -0.0105(18)
C26 0.066(2) 0.038(2) 0.057(2) -0.0100(18) 0.0320(18) 0.0060(17)
C27 0.083(3) 0.048(2) 0.062(3) -0.011(2) 0.002(2) 0.034(2)
C28 0.0249(14) 0.0170(15) 0.0204(14) 0.0007(12) 0.0039(11) 0.0016(11)
C29 0.0224(14) 0.0180(15) 0.0247(15) 0.0004(12) 0.0030(11) -0.0005(11)
C30 0.0198(14) 0.0253(15) 0.0339(17) -0.0001(14) 0.0060(12) -0.0018(12)
C31 0.0293(15) 0.0215(16) 0.0257(15) 0.0015(13) 0.0107(12) 0.0026(12)
C32 0.0332(16) 0.0207(15) 0.0213(15) -0.0023(13) 0.0058(12) 0.0001(12)
C33 0.0260(14) 0.0195(15) 0.0195(14) 0.0000(12) 0.0032(11) -0.0003(11)
C34 0.0315(15) 0.0199(15) 0.0180(14) -0.0045(12) 0.0001(11) -0.0025(12)
C35 0.0217(14) 0.0305(17) 0.0316(16) -0.0080(14) 0.0055(12) -0.0059(12)
C36 0.0408(17) 0.0307(18) 0.050(2) -0.0167(16) 0.0087(15) -0.0063(14)
C37 0.0273(15) 0.058(2) 0.0279(17) -0.0069(16) 0.0014(12) -0.0038(14)
C38 0.0334(17) 0.050(2) 0.047(2) -0.0168(18) 0.0072(14) -0.0165(15)
C39 0.0317(16) 0.0338(18) 0.0306(16) -0.0022(14) 0.0151(13) 0.0025(13)
C40 0.0448(19) 0.051(2) 0.049(2) -0.0036(18) 0.0196(16) 0.0143(17)
C41 0.056(2) 0.046(2) 0.054(2) -0.0004(18) 0.0332(17) -0.0048(17)
C42 0.050(2) 0.067(3) 0.0367(19) -0.0174(18) 0.0182(15) 0.0009(18)
C43 0.0344(17) 0.049(2) 0.0442(19) 0.0118(17) 0.0173(14) 0.0041(15)
C44 0.059(2) 0.051(2) 0.045(2) 0.0145(18) 0.0263(17) 0.0112(18)
C45 0.050(2) 0.050(2) 0.079(3) 0.008(2) 0.0096(19) -0.0150(18)
C46 0.067(2) 0.031(2) 0.078(3) 0.015(2) 0.026(2) 0.0135(17)
C47 0.0440(19) 0.057(2) 0.048(2) 0.0154(18) 0.0171(16) 0.0206(17)
C48 0.0444(19) 0.068(3) 0.047(2) 0.002(2) -0.0066(15) 0.0088(18)
O4 0.0487(14) 0.0611(17) 0.0473(14) 0.0084(13) -0.0060(10) -0.0175(12)
C50 0.043(2) 0.079(3) 0.055(2) 0.019(2) -0.0067(16) -0.013(2)
C51 0.053(2) 0.081(3) 0.046(2) -0.008(2) 0.0021(17) -0.023(2)
C52 0.078(3) 0.077(3) 0.095(3) -0.023(3) 0.024(2) -0.036(3)
C53 0.079(3) 0.086(4) 0.063(3) -0.022(3) 0.014(2) -0.021(2)

loop_
_atom_type_symbol
_atom_type_description
_atom_type_scat_dispersion_real
_atom_type_scat_dispersion_imag
_atom_type_scat_source
C C 0.0033 0.0016 'International Tables Vol C Tables 4.2.6.8 and 6.1.1.4'
H H 0.0000 0.0000 'International Tables Vol C Tables 4.2.6.8 and 6.1.1.4'
N N 0.0061 0.0033 'International Tables Vol C Tables 4.2.6.8 and 6.1.1.4'
O O 0.0106 0.0060 'International Tables Vol C Tables 4.2.6.8 and 6.1.1.4'
Y Y -2.7962 3.5667 'International Tables Vol C Tables 4.2.6.8 and 6.1.1.4'
Si Si 0.0817 0.0704 'International Tables Vol C Tables 4.2.6.8 and 6.1.1.4'

loop_
_geom_angle_atom_site_label_1
_geom_angle_atom_site_label_2
_geom_angle_atom_site_label_3
_geom_angle
O3 Y1 O2 93.94(6)
O3 Y1 N3 112.99(7)
O2 Y1 N3 99.49(7)
O3 Y1 N1 106.50(7)
O2 Y1 N1 72.90(6)
N3 Y1 N1 140.25(7)
O3 Y1 N2 72.58(6)
O2 Y1 N2 165.36(6)
N3 Y1 N2 91.23(7)
N1 Y1 N2 104.92(7)
O3 Y1 O1 124.52(6)
O2 Y1 O1 126.16(6)
N3 Y1 O1 97.76(7)
N1 Y1 O1 61.66(6)
N2 Y1 O1 61.31(6)
O3 Y1 Si1 140.44(5)
O2 Y1 Si1 90.82(5)
N3 Y1 Si1 27.84(5)
N1 Y1 Si1 112.41(5)
N2 Y1 Si1 103.18(5)
O1 Y1 Si1 81.76(4)
C19 N1 C2 116.4(2)
C19 N1 Y1 128.78(17)
C2 N1 Y1 114.81(16)
C34 N2 C12 116.5(2)
C34 N2 Y1 129.09(17)
C12 N2 Y1 114.39(14)
Si1 N3 Si2 121.24(13)
Si1 N3 Y1 114.46(11)
Si2 N3 Y1 123.79(10)
C7 O1 C1 116.07(19)
C7 O1 Y1 109.83(14)
C1 O1 Y1 109.64(13)
C13 O2 Y1 146.31(16)
C28 O3 Y1 146.99(16)
N3 Si1 C44 114.39(12)
N3 Si1 C45 113.29(13)
C44 Si1 C45 106.53(16)
N3 Si1 C43 108.65(12)
C44 Si1 C43 106.66(14)
C45 Si1 C43 106.87(15)
N3 Si1 Y1 37.70(7)
C44 Si1 Y1 130.11(11)
C45 Si1 Y1 122.08(11)
C43 Si1 Y1 71.12(8)
N3 Si2 C46 114.18(13)
N3 Si2 C48 111.59(13)
C46 Si2 C48 106.49(17)
N3 Si2 C47 112.22(12)
C46 Si2 C47 105.00(15)
C48 Si2 C47 106.81(15)
C6 C1 C2 121.6(3)
C6 C1 O1 123.9(3)
C2 C1 O1 114.5(2)
C3 C2 C1 118.3(2)
C3 C2 N1 124.0(2)
C1 C2 N1 117.6(2)
C4 C3 C2 120.8(3)
C5 C4 C3 119.7(3)
C4 C5 C6 120.4(3)
C1 C6 C5 119.2(3)
C8 C7 C12 122.5(3)
C8 C7 O1 121.5(2)
C12 C7 O1 116.0(2)
C7 C8 C9 118.5(3)
C10 C9 C8 120.7(3)
C9 C10 C11 120.1(3)
C10 C11 C12 120.2(3)
C11 C12 C7 117.9(2)
C11 C12 N2 125.8(2)
C7 C12 N2 116.2(2)
O2 C13 C18 119.8(2)
O2 C13 C14 122.9(2)
C18 C13 C14 117.3(2)
C15 C14 C13 118.1(2)
C15 C14 C20 121.9(2)
C13 C14 C20 120.0(2)
C14 C15 C16 125.5(2)
C17 C16 C15 115.8(2)
C17 C16 C24 123.4(2)
C15 C16 C24 120.7(2)
C16 C17 C18 122.4(2)
C17 C18 C13 120.8(2)
C17 C18 C19 116.6(2)
C13 C18 C19 122.5(2)
N1 C19 C18 128.9(2)
C21 C20 C23 108.2(2)
C21 C20 C22 107.8(2)
C23 C20 C22 109.7(2)
C21 C20 C14 112.2(2)
C23 C20 C14 108.5(2)
C22 C20 C14 110.4(2)
C25 C24 C27 108.7(3)
C25 C24 C16 109.4(2)
C27 C24 C16 112.4(2)
C25 C24 C26 108.5(3)
C27 C24 C26 107.5(2)
C16 C24 C26 110.3(2)
O3 C28 C33 120.4(2)
O3 C28 C29 121.1(2)
C33 C28 C29 118.4(2)
C30 C29 C28 117.5(2)
C30 C29 C35 121.7(2)
C28 C29 C35 120.8(2)
C29 C30 C31 125.3(2)
C32 C31 C30 116.2(2)
C32 C31 C39 123.8(2)
C30 C31 C39 119.9(2)
C31 C32 C33 121.9(2)
C28 C33 C32 120.7(2)
C28 C33 C34 123.5(2)
C32 C33 C34 115.6(2)
N2 C34 C33 127.1(2)
C29 C35 C37 108.9(2)
C29 C35 C36 109.7(2)
C37 C35 C36 111.0(2)
C29 C35 C38 112.4(2)
C37 C35 C38 107.6(2)
C36 C35 C38 107.4(2)
C41 C39 C42 108.1(2)
C41 C39 C40 109.2(2)
C42 C39 C40 108.9(2)
C41 C39 C31 110.6(2)
C42 C39 C31 111.9(2)
C40 C39 C31 108.2(2)
C53 O4 C50 105.1(3)
O4 C50 C51 105.5(3)
C52 C51 C50 104.1(3)
C51 C52 C53 104.4(3)
O4 C53 C52 106.4(3)

loop_
_geom_bond_atom_site_label_1
_geom_bond_atom_site_label_2
_geom_bond_distance
Y1 O3 2.1346(15)
Y1 O2 2.1675(17)
Y1 N3 2.245(2)
Y1 N1 2.459(2)
Y1 N2 2.502(2)
Y1 O1 2.6626(17)
Y1 Si1 3.3409(8)
N1 C19 1.301(3)
N1 C2 1.423(3)
N2 C34 1.302(3)
N2 C12 1.420(3)
N3 Si1 1.7141(19)
N3 Si2 1.720(2)
O1 C7 1.408(3)
O1 C1 1.413(3)
O2 C13 1.314(3)
O3 C28 1.326(3)
Si1 C44 1.871(3)
Si1 C45 1.870(3)
Si1 C43 1.879(3)
Si2 C46 1.869(3)
Si2 C48 1.871(3)
Si2 C47 1.870(3)
C1 C6 1.374(4)
C1 C2 1.384(4)
C2 C3 1.385(4)
C3 C4 1.382(4)
C4 C5 1.378(4)
C5 C6 1.383(4)
C7 C8 1.372(4)
C7 C12 1.393(3)
C8 C9 1.378(4)
C9 C10 1.381(4)
C10 C11 1.387(4)
C11 C12 1.386(4)
C13 C18 1.429(3)
C13 C14 1.430(3)
C14 C15 1.380(3)
C14 C20 1.545(3)
C15 C16 1.405(4)
C16 C17 1.372(3)
C16 C24 1.535(4)
C17 C18 1.407(3)
C18 C19 1.429(3)
C20 C21 1.525(4)
C20 C23 1.535(3)
C20 C22 1.533(4)
C24 C25 1.524(4)
C24 C27 1.530(4)
C24 C26 1.533(4)
C28 C33 1.405(3)
C28 C29 1.429(3)
C29 C30 1.383(3)
C29 C35 1.531(4)
C30 C31 1.408(4)
C31 C32 1.366(3)
C31 C39 1.535(3)
C32 C33 1.418(3)
C33 C34 1.438(3)
C35 C37 1.533(4)
C35 C36 1.533(4)
C35 C38 1.539(3)
C39 C41 1.529(4)
C39 C42 1.529(4)
C39 C40 1.530(4)
O4 C53 1.409(4)
O4 C50 1.433(4)
C50 C51 1.510(4)
C51 C52 1.510(5)
C52 C53 1.514(5)

loop_
_geom_torsion_atom_site_label_1
_geom_torsion_atom_site_label_2
_geom_torsion_atom_site_label_3
_geom_torsion_atom_site_label_4
_geom_torsion
O3 Y1 N1 C19 98.0(2)
O2 Y1 N1 C19 8.92(19)
N3 Y1 N1 C19 -75.3(2)
N2 Y1 N1 C19 173.86(19)
O1 Y1 N1 C19 -141.2(2)
Si1 Y1 N1 C19 -74.7(2)
O3 Y1 N1 C2 -83.79(16)
O2 Y1 N1 C2 -172.86(16)
N3 Y1 N1 C2 102.88(17)
N2 Y1 N1 C2 -7.92(16)
O1 Y1 N1 C2 36.99(14)
Si1 Y1 N1 C2 103.49(15)
O3 Y1 N2 C34 3.6(2)
O2 Y1 N2 C34 -20.0(4)
N3 Y1 N2 C34 117.3(2)
N1 Y1 N2 C34 -99.4(2)
O1 Y1 N2 C34 -144.5(2)
Si1 Y1 N2 C34 142.7(2)
O3 Y1 N2 C12 -173.93(18)
O2 Y1 N2 C12 162.5(2)
N3 Y1 N2 C12 -60.19(17)
N1 Y1 N2 C12 83.09(17)
O1 Y1 N2 C12 37.99(15)
Si1 Y1 N2 C12 -34.79(17)
O3 Y1 N3 Si1 -171.84(10)
O2 Y1 N3 Si1 -73.41(12)
N1 Y1 N3 Si1 1.22(19)
N2 Y1 N3 Si1 116.59(11)
O1 Y1 N3 Si1 55.39(11)
O3 Y1 N3 Si2 0.03(15)
O2 Y1 N3 Si2 98.46(13)
N1 Y1 N3 Si2 173.08(10)
N2 Y1 N3 Si2 -71.54(13)
O1 Y1 N3 Si2 -132.74(12)
Si1 Y1 N3 Si2 171.9(2)
O3 Y1 O1 C7 -74.94(16)
O2 Y1 O1 C7 157.76(14)
N3 Y1 O1 C7 49.96(15)
N1 Y1 O1 C7 -166.13(16)
N2 Y1 O1 C7 -37.19(14)
Si1 Y1 O1 C7 72.81(14)
O3 Y1 O1 C1 53.72(16)
O2 Y1 O1 C1 -73.57(15)
N3 Y1 O1 C1 178.62(14)
N1 Y1 O1 C1 -37.47(13)
N2 Y1 O1 C1 91.48(14)
Si1 Y1 O1 C1 -158.53(14)
O3 Y1 O2 C13 -115.7(3)
N3 Y1 O2 C13 130.2(3)
N1 Y1 O2 C13 -9.6(3)
N2 Y1 O2 C13 -93.2(4)
O1 Y1 O2 C13 23.2(3)
Si1 Y1 O2 C13 103.6(3)
O2 Y1 O3 C28 175.6(3)
N3 Y1 O3 C28 -82.3(3)
N1 Y1 O3 C28 102.3(3)
N2 Y1 O3 C28 1.4(3)
O1 Y1 O3 C28 35.7(3)
Si1 Y1 O3 C28 -88.3(3)
Si2 N3 Si1 C44 -47.3(2)
Y1 N3 Si1 C44 124.76(14)
Si2 N3 Si1 C45 75.03(19)
Y1 N3 Si1 C45 -112.87(15)
Si2 N3 Si1 C43 -166.36(15)
Y1 N3 Si1 C43 5.73(16)
Si2 N3 Si1 Y1 -172.1(2)
O3 Y1 Si1 N3 11.84(14)
O2 Y1 Si1 N3 109.03(13)
N1 Y1 Si1 N3 -179.16(13)
N2 Y1 Si1 N3 -66.67(13)
O1 Y1 Si1 N3 -124.51(12)
O3 Y1 Si1 C44 -66.21(15)
O2 Y1 Si1 C44 30.98(14)
N3 Y1 Si1 C44 -78.05(17)
N1 Y1 Si1 C44 102.79(14)
N2 Y1 Si1 C44 -144.72(14)
O1 Y1 Si1 C44 157.43(13)
O3 Y1 Si1 C45 99.09(15)
O2 Y1 Si1 C45 -163.72(14)
N3 Y1 Si1 C45 87.25(17)
N1 Y1 Si1 C45 -91.91(14)
N2 Y1 Si1 C45 20.58(14)
O1 Y1 Si1 C45 -37.27(13)
O3 Y1 Si1 C43 -162.42(13)
O2 Y1 Si1 C43 -65.23(12)
N3 Y1 Si1 C43 -174.26(16)
N1 Y1 Si1 C43 6.58(12)
N2 Y1 Si1 C43 119.08(12)
O1 Y1 Si1 C43 61.23(12)
Si1 N3 Si2 C46 -29.9(2)
Y1 N3 Si2 C46 158.77(15)
Si1 N3 Si2 C48 90.93(18)
Y1 N3 Si2 C48 -80.41(17)
Si1 N3 Si2 C47 -149.23(16)
Y1 N3 Si2 C47 39.44(19)
C7 O1 C1 C6 -21.8(3)
Y1 O1 C1 C6 -146.9(2)
C7 O1 C1 C2 160.1(2)
Y1 O1 C1 C2 35.0(2)
C6 C1 C2 C3 2.1(4)
O1 C1 C2 C3 -179.72(19)
C6 C1 C2 N1 179.2(2)
O1 C1 C2 N1 -2.7(3)
C19 N1 C2 C3 -40.2(3)
Y1 N1 C2 C3 141.3(2)
C19 N1 C2 C1 142.9(2)
Y1 N1 C2 C1 -35.5(2)
C1 C2 C3 C4 -2.0(4)
N1 C2 C3 C4 -178.8(2)
C2 C3 C4 C5 0.7(4)
C3 C4 C5 C6 0.3(4)
C2 C1 C6 C5 -1.1(4)
O1 C1 C6 C5 -179.1(2)
C4 C5 C6 C1 -0.2(4)
C1 O1 C7 C8 89.6(3)
Y1 O1 C7 C8 -145.4(2)
C1 O1 C7 C12 -90.6(3)
Y1 O1 C7 C12 34.4(2)
C12 C7 C8 C9 0.2(4)
O1 C7 C8 C9 180.0(3)
C7 C8 C9 C10 -1.6(5)
C8 C9 C10 C11 0.6(5)
C9 C10 C11 C12 1.8(4)
C10 C11 C12 C7 -3.1(4)
C10 C11 C12 N2 -179.6(2)
C8 C7 C12 C11 2.1(4)
O1 C7 C12 C11 -177.6(2)
C8 C7 C12 N2 178.9(2)
O1 C7 C12 N2 -0.8(3)
C34 N2 C12 C11 -38.3(4)
Y1 N2 C12 C11 139.5(2)
C34 N2 C12 C7 145.1(2)
Y1 N2 C12 C7 -37.0(3)
Y1 O2 C13 C18 5.5(4)
Y1 O2 C13 C14 -174.56(18)
O2 C13 C14 C15 -179.2(2)
C18 C13 C14 C15 0.8(3)
O2 C13 C14 C20 -0.4(3)
C18 C13 C14 C20 179.6(2)
C13 C14 C15 C16 -0.2(4)
C20 C14 C15 C16 -178.9(2)
C14 C15 C16 C17 -0.6(4)
C14 C15 C16 C24 178.4(2)
C15 C16 C17 C18 0.6(4)
C24 C16 C17 C18 -178.3(2)
C16 C17 C18 C13 0.0(4)
C16 C17 C18 C19 175.7(2)
O2 C13 C18 C17 179.2(2)
C14 C13 C18 C17 -0.8(3)
O2 C13 C18 C19 3.8(4)
C14 C13 C18 C19 -176.1(2)
C2 N1 C19 C18 175.0(2)
Y1 N1 C19 C18 -6.8(4)
C17 C18 C19 N1 -177.4(2)
C13 C18 C19 N1 -1.8(4)
C15 C14 C20 C21 -1.8(3)
C13 C14 C20 C21 179.4(2)
C15 C14 C20 C23 117.7(3)
C13 C14 C20 C23 -61.1(3)
C15 C14 C20 C22 -122.0(3)
C13 C14 C20 C22 59.2(3)
C17 C16 C24 C25 121.0(3)
C15 C16 C24 C25 -57.9(3)
C17 C16 C24 C27 0.1(4)
C15 C16 C24 C27 -178.7(3)
C17 C16 C24 C26 -119.7(3)
C15 C16 C24 C26 61.4(3)
Y1 O3 C28 C33 -5.7(4)
Y1 O3 C28 C29 173.5(2)
O3 C28 C29 C30 -179.3(2)
C33 C28 C29 C30 0.0(4)
O3 C28 C29 C35 -0.3(4)
C33 C28 C29 C35 179.0(2)
C28 C29 C30 C31 -1.1(4)
C35 C29 C30 C31 179.9(2)
C29 C30 C31 C32 0.4(4)
C29 C30 C31 C39 177.7(3)
C30 C31 C32 C33 1.4(4)
C39 C31 C32 C33 -175.8(3)
O3 C28 C33 C32 -179.0(2)
C29 C28 C33 C32 1.8(4)
O3 C28 C33 C34 5.5(4)
C29 C28 C33 C34 -173.8(2)
C31 C32 C33 C28 -2.6(4)
C31 C32 C33 C34 173.3(2)
C12 N2 C34 C33 173.3(2)
Y1 N2 C34 C33 -4.1(4)
C28 C33 C34 N2 -1.0(4)
C32 C33 C34 N2 -176.7(3)
C30 C29 C35 C37 116.4(3)
C28 C29 C35 C37 -62.6(3)
C30 C29 C35 C36 -122.0(3)
C28 C29 C35 C36 59.1(3)
C30 C29 C35 C38 -2.6(4)
C28 C29 C35 C38 178.4(2)
C32 C31 C39 C41 -128.0(3)
C30 C31 C39 C41 54.9(3)
C32 C31 C39 C42 -7.4(4)
C30 C31 C39 C42 175.5(3)
C32 C31 C39 C40 112.5(3)
C30 C31 C39 C40 -64.6(3)
C53 O4 C50 C51 38.2(3)
O4 C50 C51 C52 -24.6(4)
C50 C51 C52 C53 3.0(4)
C50 O4 C53 C52 -36.3(4)
C51 C52 C53 O4 20.0(4)
